data_7054869
loop_
_publ_author_name
'Zhang, Hui-Zhen'
'Jeyakkumar, Ponmani'
'Vijaya Kumar, Kannekanti'
'Zhou, Cheng-He'

_publ_section_title
;
 Synthesis of novel sulfonamide azoles via C--N cleavage of sulfonamides
 by azole ring and relational antimicrobial study
;
_journal_issue 7
_journal_name_full 'New J. Chem.'
_journal_page_first 5776
_journal_paper_doi 10.1039/C4NJ01932F
_journal_volume 39
_journal_year 2015
_chemical_absolute_configuration ad
_chemical_formula_moiety 'C11 H14 N2 O3 S'
_chemical_formula_sum 'C11 H14 N2 O3 S'
_chemical_formula_weight 254.30
_chemical_name_systematic
;
 ? 
;
_space_group_crystal_system monoclinic
_space_group_IT_number 9
_space_group_name_Hall 'C -2yc'
_space_group_name_H-M_alt 'C 1 c 1'
_symmetry_space_group_name_Hall 'C -2yc'
_symmetry_space_group_name_H-M 'C 1 c 1'
_atom_sites_solution_hydrogens geom
_atom_sites_solution_primary direct
_atom_sites_solution_secondary difmap
_audit_creation_date 2014-06-19
_audit_creation_method
;
Olex2 1.2
(compiled 2014.05.21 svn.r2940 for OlexSys, GUI svn.r4846)
;
_audit_update_record
;
2014-07-03 deposited with the CCDC.
2015-05-19 downloaded from the CCDC.
;
_cell_angle_alpha 90.00
_cell_angle_beta 139.81(3)
_cell_angle_gamma 90.00
_cell_formula_units_Z 4
_cell_length_a 12.9357(16)
_cell_length_b 19.6992(7)
_cell_length_c 7.3342(9)
_cell_measurement_reflns_used 1174
_cell_measurement_temperature 291(2)
_cell_measurement_theta_max 72.1810
_cell_measurement_theta_min 4.4730
_cell_volume 1206.1(8)
_computing_cell_refinement
;
CrysAlisPro, Agilent Technologies,
Version 1.171.36.28 (release 01-02-2013 CrysAlis171 .NET)
(compiled Feb  1 2013,16:14:44)
;
_computing_data_collection
;
CrysAlisPro, Agilent Technologies,
Version 1.171.36.28 (release 01-02-2013 CrysAlis171 .NET)
(compiled Feb  1 2013,16:14:44)
;
_computing_data_reduction
;
CrysAlisPro, Agilent Technologies,
Version 1.171.36.28 (release 01-02-2013 CrysAlis171 .NET)
(compiled Feb  1 2013,16:14:44)
;
_computing_molecular_graphics 'Olex2 (Dolomanov et al., 2009)'
_computing_publication_material 'Olex2 (Dolomanov et al., 2009)'
_computing_structure_refinement 'ShelXL (Sheldrick, 2008)'
_computing_structure_solution 'ShelXS (Sheldrick, 2008)'
_diffrn_ambient_temperature 291.15
_diffrn_detector_area_resol_mean 16.2312
_diffrn_measured_fraction_theta_full 0.979
_diffrn_measured_fraction_theta_max 0.979
_diffrn_measurement_details
;
  1 omega  -77.00  -52.00   1.0000    1.0000
omega____ theta____ kappa____ phi______ frames
    -        0.0000  178.0000  -90.0000 25

  2 omega -112.00  -69.00   1.0000    1.0000
omega____ theta____ kappa____ phi______ frames
    -      -42.5000  178.0000   90.0000 43

  3 omega  -50.00   24.00   1.0000    1.0000
omega____ theta____ kappa____ phi______ frames
    -      -42.5000   61.0000  -60.0000 74

  4 omega -115.00   14.00   1.0000    1.0000
omega____ theta____ kappa____ phi______ frames
    -      -42.5000    0.0000  -30.0000 129

  5 omega   39.00   78.00   1.0000    2.0000
omega____ theta____ kappa____ phi______ frames
    -      112.0000  -30.0000    0.0000 39

  6 omega   90.00  170.00   1.0000    2.0000
omega____ theta____ kappa____ phi______ frames
    -      112.0000   61.0000  -30.0000 80

  7 omega   89.00  175.00   1.0000    2.0000
omega____ theta____ kappa____ phi______ frames
    -      112.0000   45.0000  -90.0000 86

  8 omega   96.00  130.00   1.0000    2.0000
omega____ theta____ kappa____ phi______ frames
    -      112.0000   61.0000    0.0000 34

  9 omega  133.00  178.00   1.0000    2.0000
omega____ theta____ kappa____ phi______ frames
    -      112.0000   61.0000    0.0000 45

 10 omega   45.00   99.00   1.0000    2.0000
omega____ theta____ kappa____ phi______ frames
    -      112.0000  -94.0000 -150.0000 54

 11 omega   47.00  121.00   1.0000    2.0000
omega____ theta____ kappa____ phi______ frames
    -      112.0000  -61.0000 -150.0000 74

 12 omega   63.00   89.00   1.0000    2.0000
omega____ theta____ kappa____ phi______ frames
    -      112.0000  -30.0000 -150.0000 26

 13 omega   51.00  102.00   1.0000    2.0000
omega____ theta____ kappa____ phi______ frames
    -      112.0000  -61.0000   30.0000 51

 14 omega   -4.00   42.00   1.0000    1.0000
omega____ theta____ kappa____ phi______ frames
    -        0.0000  -99.0000   90.0000 46

 15 omega -111.00  -21.00   1.0000    1.0000
omega____ theta____ kappa____ phi______ frames
    -      -42.5000  -61.0000 -120.0000 90
;
_diffrn_measurement_device_type 'Xcalibur, Eos, Gemini'
_diffrn_measurement_method '\w scans'
_diffrn_orient_matrix_UB_11 0.0749283000
_diffrn_orient_matrix_UB_12 -0.0181836000
_diffrn_orient_matrix_UB_13 0.2865459000
_diffrn_orient_matrix_UB_21 -0.0841576000
_diffrn_orient_matrix_UB_22 -0.0695537000
_diffrn_orient_matrix_UB_23 -0.1185052000
_diffrn_orient_matrix_UB_31 0.1462377000
_diffrn_orient_matrix_UB_32 -0.0307214000
_diffrn_orient_matrix_UB_33 0.0988517000
_diffrn_radiation_monochromator graphite
_diffrn_radiation_type CuK\a
_diffrn_radiation_wavelength 1.54184
_diffrn_reflns_av_R_equivalents 0.0199
_diffrn_reflns_av_unetI/netI 0.0395
_diffrn_reflns_limit_h_max 15
_diffrn_reflns_limit_h_min -13
_diffrn_reflns_limit_k_max 18
_diffrn_reflns_limit_k_min -24
_diffrn_reflns_limit_l_max 5
_diffrn_reflns_limit_l_min -9
_diffrn_reflns_number 2246
_diffrn_reflns_theta_full 72.34
_diffrn_reflns_theta_max 72.34
_diffrn_reflns_theta_min 4.49
_diffrn_source 'Enhance (Cu) X-ray Source'
_exptl_absorpt_coefficient_mu 2.396
_exptl_absorpt_correction_T_max 1.00000
_exptl_absorpt_correction_T_min 0.72179
_exptl_absorpt_correction_type multi-scan
_exptl_absorpt_process_details
;
CrysAlisPro, Agilent Technologies,
Version 1.171.36.28 (release 01-02-2013 CrysAlis171 .NET)
(compiled Feb  1 2013,16:14:44)
Empirical absorption correction using spherical harmonics,
 implemented in SCALE3 ABSPACK scaling algorithm.
;
_exptl_crystal_density_diffrn 1.400
_exptl_crystal_density_method 'not measured'
_exptl_crystal_F_000 536
_exptl_crystal_size_max 0.2
_exptl_crystal_size_mid 0.17
_exptl_crystal_size_min 0.16
_refine_diff_density_max 0.235
_refine_diff_density_min -0.241
_refine_diff_density_rms 0.047
_refine_ls_abs_structure_details 'Flack H D (1983), Acta Cryst. A39, 876-881'
_refine_ls_abs_structure_Flack 0.01(3)
_refine_ls_extinction_method none
_refine_ls_goodness_of_fit_ref 1.044
_refine_ls_hydrogen_treatment mixed
_refine_ls_matrix_type full
_refine_ls_number_parameters 159
_refine_ls_number_reflns 1495
_refine_ls_number_restraints 2
_refine_ls_restrained_S_all 1.044
_refine_ls_R_factor_all 0.0425
_refine_ls_R_factor_gt 0.0398
_refine_ls_shift/su_max 0.000
_refine_ls_shift/su_mean 0.000
_refine_ls_structure_factor_coef Fsqd
_refine_ls_weighting_details 'calc w=1/[\s^2^(Fo^2^)+(0.0606P)^2^+0.0000P] where P=(Fo^2^+2Fc^2^)/3'
_refine_ls_weighting_scheme calc
_refine_ls_wR_factor_gt 0.1014
_refine_ls_wR_factor_ref 0.1060
_reflns_number_gt 1405
_reflns_number_total 1495
_reflns_threshold_expression >2sigma(I)
_cod_data_source_file c4nj01932f2.cif
_cod_data_source_block 3c
_cod_depositor_comments 'Adding full bibliography for 7054868--7054869.cif.'
_cod_original_cell_volume 1206.2(2)
_cod_database_code 7054869
_chemical_oxdiff_formula C20H20O4N2S1
_reflns_odcompleteness_completeness 100.00
_reflns_odcompleteness_iscentric 1
_reflns_odcompleteness_theta 66.97
_olex2_refinement_description
;
1. Fixed Uiso
 At 1.2 times of:
  All C(H) groups, All C(H,H) groups
 At 1.5 times of:
  All C(H,H,H) groups
2.a Secondary CH2 refined with riding coordinates:
 C1(H1A,H1B), C2(H2A,H2B), C3(H3A,H3B)
2.b Aromatic/amide H refined with riding coordinates:
 C4(H4), C5(H5), C7(H7), C8(H8)
2.c Idealised Me refined as rotating group:
 C11(H11A,H11B,H11C)
;
_olex2_submission_special_instructions 'No special instructions were received'

loop_
_space_group_symop_id
_space_group_symop_operation_xyz
1 'x, y, z'
2 'x, -y, z+1/2'
3 'x+1/2, y+1/2, z'
4 'x+1/2, -y+1/2, z+1/2'

loop_
_atom_site_label
_atom_site_type_symbol
_atom_site_fract_x
_atom_site_fract_y
_atom_site_fract_z
_atom_site_U_iso_or_equiv
_atom_site_adp_type
_atom_site_occupancy
_atom_site_calc_flag
_atom_site_refinement_flags_posn
S1 S 0.44786(10) 0.65749(4) 0.67560(16) 0.0464(2) Uani 1 d .
O1 O 0.5619(4) 0.60747(16) 0.7736(7) 0.0637(9) Uani 1 d .
O2 O 0.4914(4) 0.70737(16) 0.8665(7) 0.0657(9) Uani 1 d .
O3 O -0.0911(4) 0.40595(14) 0.1436(9) 0.0754(11) Uani 1 d .
N1 N 0.3974(4) 0.69875(16) 0.4242(8) 0.0481(8) Uani 1 d .
N2 N -0.1459(4) 0.51742(17) 0.1160(7) 0.0473(8) Uani 1 d .
H2 H -0.204(6) 0.547(2) 0.083(10) 0.050(12) Uiso 1 d .
C1 C 0.3132(6) 0.6664(2) 0.1537(10) 0.0612(11) Uani 1 d .
H1A H 0.2480 0.6276 0.0993 0.073 Uiso 1 calc R
H1B H 0.3828 0.6558 0.1454 0.073 Uiso 1 calc R
C2 C 0.2189(7) 0.7318(3) 0.0032(11) 0.0777(15) Uani 1 d .
H2A H 0.1037 0.7253 -0.1543 0.093 Uiso 1 calc R
H2B H 0.2540 0.7593 -0.0517 0.093 Uiso 1 calc R
C3 C 0.2827(6) 0.7558(2) 0.2726(10) 0.0603(11) Uani 1 d .
H3A H 0.3330 0.8001 0.3364 0.072 Uiso 1 calc R
H3B H 0.2050 0.7531 0.2659 0.072 Uiso 1 calc R
C4 C 0.1149(5) 0.51337(18) 0.3127(8) 0.0431(8) Uani 1 d .
H4 H 0.1002 0.4679 0.2632 0.052 Uiso 1 calc R
C5 C 0.2520(4) 0.54705(18) 0.4421(8) 0.0431(8) Uani 1 d .
H5 H 0.3276 0.5246 0.4731 0.052 Uiso 1 calc R
C6 C 0.2771(4) 0.61409(17) 0.5258(8) 0.0422(8) Uani 1 d .
C7 C 0.1636(5) 0.64861(16) 0.4765(9) 0.0456(8) Uani 1 d .
H7 H 0.1807 0.6936 0.5331 0.055 Uiso 1 calc R
C8 C 0.0245(5) 0.61523(17) 0.3420(9) 0.0466(9) Uani 1 d .
H8 H -0.0519 0.6379 0.3085 0.056 Uiso 1 calc R
C9 C -0.0006(4) 0.54783(18) 0.2571(8) 0.0415(8) Uani 1 d .
C10 C -0.1834(5) 0.4497(2) 0.0646(9) 0.0516(10) Uani 1 d .
C11 C -0.3500(6) 0.4342(2) -0.0950(11) 0.0659(12) Uani 1 d .
H11A H -0.3473 0.4229 0.0359 0.099 Uiso 1 calc GR
H11B H -0.3923 0.3966 -0.2198 0.099 Uiso 1 calc GR
H11C H -0.4169 0.4733 -0.2032 0.099 Uiso 1 calc GR

loop_
_atom_site_aniso_label
_atom_site_aniso_U_11
_atom_site_aniso_U_22
_atom_site_aniso_U_33
_atom_site_aniso_U_23
_atom_site_aniso_U_13
_atom_site_aniso_U_12
S1 0.0356(4) 0.0448(4) 0.0391(4) 0.0013(4) 0.0232(3) -0.0035(4)
O1 0.0369(14) 0.0608(18) 0.065(2) 0.0163(15) 0.0310(15) 0.0062(13)
O2 0.064(2) 0.0602(17) 0.0478(17) -0.0097(15) 0.0358(17) -0.0187(15)
O3 0.070(2) 0.0433(13) 0.114(3) -0.0031(19) 0.071(3) -0.0034(15)
N1 0.0407(17) 0.0459(16) 0.0471(17) 0.0057(15) 0.0307(15) -0.0004(13)
N2 0.0417(18) 0.0457(16) 0.054(2) 0.0066(14) 0.0363(18) 0.0054(14)
C1 0.066(3) 0.063(2) 0.057(3) 0.003(2) 0.047(3) 0.008(2)
C2 0.070(3) 0.082(3) 0.048(2) 0.012(2) 0.035(3) 0.017(3)
C3 0.066(3) 0.0450(19) 0.060(3) 0.0083(18) 0.045(2) 0.0101(19)
C4 0.044(2) 0.0353(16) 0.046(2) -0.0013(15) 0.0335(18) 0.0001(15)
C5 0.0396(18) 0.0415(17) 0.0454(19) 0.0010(15) 0.0317(17) 0.0039(15)
C6 0.0379(19) 0.0399(16) 0.042(2) 0.0019(15) 0.0285(18) -0.0029(14)
C7 0.055(2) 0.0347(15) 0.055(2) -0.0014(16) 0.044(2) -0.0011(15)
C8 0.053(2) 0.0387(16) 0.061(2) 0.0080(16) 0.048(2) 0.0087(15)
C9 0.0423(19) 0.0406(16) 0.0420(19) 0.0081(13) 0.0323(17) 0.0042(13)
C10 0.046(2) 0.053(2) 0.050(2) 0.0034(18) 0.035(2) 0.0001(17)
C11 0.047(2) 0.062(3) 0.073(3) -0.003(2) 0.042(2) -0.010(2)

loop_
_atom_type_symbol
_atom_type_description
_atom_type_scat_dispersion_real
_atom_type_scat_dispersion_imag
_atom_type_scat_source
C C 0.0181 0.0091 'International Tables Vol C Tables 4.2.6.8 and 6.1.1.4'
H H 0.0000 0.0000 'International Tables Vol C Tables 4.2.6.8 and 6.1.1.4'
N N 0.0311 0.0180 'International Tables Vol C Tables 4.2.6.8 and 6.1.1.4'
O O 0.0492 0.0322 'International Tables Vol C Tables 4.2.6.8 and 6.1.1.4'
S S 0.3331 0.5567 'International Tables Vol C Tables 4.2.6.8 and 6.1.1.4'

loop_
_geom_angle_atom_site_label_1
_geom_angle_atom_site_label_2
_geom_angle_atom_site_label_3
_geom_angle
O1 S1 N1 106.3(2)
O1 S1 C6 107.44(17)
O2 S1 O1 119.9(2)
O2 S1 N1 106.48(18)
O2 S1 C6 108.2(2)
N1 S1 C6 108.00(18)
C1 N1 S1 123.2(3)
C3 N1 S1 122.4(3)
C3 N1 C1 91.8(3)
C9 N2 H2 108(3)
C10 N2 H2 124(3)
C10 N2 C9 127.5(3)
N1 C1 H1A 113.9
N1 C1 H1B 113.9
N1 C1 C2 88.2(3)
H1A C1 H1B 111.1
C2 C1 H1A 113.9
C2 C1 H1B 113.9
C1 C2 H2A 113.8
C1 C2 H2B 113.8
C1 C2 C3 88.9(4)
H2A C2 H2B 111.0
C3 C2 H2A 113.8
C3 C2 H2B 113.8
N1 C3 C2 88.8(3)
N1 C3 H3A 113.9
N1 C3 H3B 113.9
C2 C3 H3A 113.9
C2 C3 H3B 113.9
H3A C3 H3B 111.1
C5 C4 H4 120.2
C5 C4 C9 119.6(3)
C9 C4 H4 120.2
C4 C5 H5 119.8
C4 C5 C6 120.3(3)
C6 C5 H5 119.8
C5 C6 S1 119.7(3)
C5 C6 C7 120.4(3)
C7 C6 S1 119.7(3)
C6 C7 H7 120.3
C8 C7 C6 119.3(3)
C8 C7 H7 120.3
C7 C8 H8 119.9
C7 C8 C9 120.1(3)
C9 C8 H8 119.9
C4 C9 N2 122.7(3)
C4 C9 C8 120.1(3)
C8 C9 N2 117.2(3)
O3 C10 N2 123.5(4)
O3 C10 C11 122.5(4)
N2 C10 C11 114.0(4)
C10 C11 H11A 109.5
C10 C11 H11B 109.5
C10 C11 H11C 109.5
H11A C11 H11B 109.5
H11A C11 H11C 109.5
H11B C11 H11C 109.5

loop_
_geom_bond_atom_site_label_1
_geom_bond_atom_site_label_2
_geom_bond_distance
S1 O1 1.430(3)
S1 O2 1.428(3)
S1 N1 1.627(4)
S1 C6 1.764(4)
O3 C10 1.203(5)
N1 C1 1.492(6)
N1 C3 1.476(5)
N2 H2 0.83(4)
N2 C9 1.411(5)
N2 C10 1.371(5)
C1 H1A 0.9700
C1 H1B 0.9700
C1 C2 1.520(6)
C2 H2A 0.9700
C2 H2B 0.9700
C2 C3 1.522(7)
C3 H3A 0.9700
C3 H3B 0.9700
C4 H4 0.9300
C4 C5 1.383(5)
C4 C9 1.390(5)
C5 H5 0.9300
C5 C6 1.386(5)
C6 C7 1.391(5)
C7 H7 0.9300
C7 C8 1.389(5)
C8 H8 0.9300
C8 C9 1.395(5)
C10 C11 1.501(6)
C11 H11A 0.9600
C11 H11B 0.9600
C11 H11C 0.9600

loop_
_geom_hbond_atom_site_label_D
_geom_hbond_atom_site_label_H
_geom_hbond_atom_site_label_A
_geom_hbond_distance_DH
_geom_hbond_distance_HA
_geom_hbond_distance_DA
_geom_hbond_angle_DHA
_geom_hbond_site_symmetry_A
N2 H2 O1 0.83(4) 2.29(5) 3.039(4) 151(4) 1_454

loop_
_geom_torsion_atom_site_label_1
_geom_torsion_atom_site_label_2
_geom_torsion_atom_site_label_3
_geom_torsion_atom_site_label_4
_geom_torsion
S1 N1 C1 C2 142.9(4)
S1 N1 C3 C2 -143.5(4)
S1 C6 C7 C8 175.9(3)
O1 S1 N1 C1 63.8(4)
O1 S1 N1 C3 -178.9(3)
O1 S1 C6 C5 -19.8(4)
O1 S1 C6 C7 164.2(3)
O2 S1 N1 C1 -167.2(3)
O2 S1 N1 C3 -50.0(4)
O2 S1 C6 C5 -150.6(3)
O2 S1 C6 C7 33.4(4)
N1 S1 C6 C5 94.5(3)
N1 S1 C6 C7 -81.5(3)
N1 C1 C2 C3 -11.2(4)
C1 N1 C3 C2 -11.6(4)
C1 C2 C3 N1 11.4(4)
C3 N1 C1 C2 11.6(4)
C4 C5 C6 S1 -177.1(3)
C4 C5 C6 C7 -1.1(6)
C5 C4 C9 N2 177.5(3)
C5 C4 C9 C8 -2.6(6)
C5 C6 C7 C8 -0.1(6)
C6 S1 N1 C1 -51.2(4)
C6 S1 N1 C3 66.0(4)
C6 C7 C8 C9 -0.1(6)
C7 C8 C9 N2 -178.6(3)
C7 C8 C9 C4 1.5(6)
C9 N2 C10 O3 2.0(7)
C9 N2 C10 C11 -179.2(4)
C9 C4 C5 C6 2.4(6)
C10 N2 C9 C4 14.2(6)
C10 N2 C9 C8 -165.7(4)
